data_4062941
_journal_name_full Organometallics
_journal_paper_doi 10.1021/om049778+
_journal_year 2004
_chemical_formula_sum 'C32 H52 B10 N2 Si Yb'
_chemical_formula_weight 773.99
_space_group_IT_number 14
_symmetry_cell_setting monoclinic
_symmetry_space_group_name_Hall '-P 2yn'
_symmetry_space_group_name_H-M 'P 1 21/n 1'
_cell_angle_alpha 90.00
_cell_angle_beta 95.863(7)
_cell_angle_gamma 90.00
_cell_formula_units_Z 4
_cell_length_a 10.726(4)
_cell_length_b 16.012(5)
_cell_length_c 22.289(7)
_cell_measurement_temperature 293(2)
_cell_volume 3808(2)
_diffrn_ambient_temperature 293(2)
_exptl_crystal_density_diffrn 1.350
_cod_depositor_comments
;
The following automatic conversions were performed:
'_symmetry_cell_setting' value 'Monoclinic' changed to 'monoclinic'
according to '/home/saulius/struct/CIF-dictionaries/cif_core.dic'
dictionary named 'cif_core.dic' version 2.4.1 from 2010-06-29.

Automatic conversion script
Id: cif_fix_enum 1527 2010-12-29 10:47:43Z saulius 
;
_cod_original_sg_symbol_H-M 'P 21/n'
_cod_database_code 4062941

loop_
_symmetry_equiv_pos_as_xyz
'x, y, z'
'-x+1/2, y+1/2, -z+1/2'
'-x, -y, -z'
'x-1/2, -y-1/2, z-1/2'

loop_
_atom_site_label
_atom_site_type_symbol
_atom_site_fract_x
_atom_site_fract_y
_atom_site_fract_z
_atom_site_U_iso_or_equiv
_atom_site_adp_type
_atom_site_occupancy
_atom_site_symmetry_multiplicity
_atom_site_calc_flag
_atom_site_refinement_flags
_atom_site_disorder_assembly
_atom_site_disorder_group
Yb1 Yb 0.61448(4) 0.93285(3) 0.20298(2) 0.03737(19) Uani 1 1 d . . .
Si1 Si 0.4751(3) 1.0524(2) 0.32696(15) 0.0501(9) Uani 1 1 d . . .
N1 N 0.8260(9) 0.8735(6) 0.2047(5) 0.055(3) Uani 1 1 d . . .
N2 N 0.4971(8) 0.9234(6) 0.1197(4) 0.049(2) Uani 1 1 d . . .
H2A H 0.5163 0.9615 0.0951 0.059 Uiso 1 1 calc R . .
B3 B 0.5470(14) 0.8655(9) 0.3493(7) 0.057(4) Uani 1 1 d . . .
H3 H 0.6439 0.8837 0.3647 0.069 Uiso 1 1 calc R . .
B4 B 0.5158(14) 0.7764(9) 0.3054(7) 0.061(4) Uani 1 1 d . . .
H4 H 0.5899 0.7347 0.2924 0.073 Uiso 1 1 calc R . .
B5 B 0.3826(13) 0.7981(9) 0.2566(6) 0.054(4) Uani 1 1 d . . .
H5 H 0.3681 0.7708 0.2111 0.065 Uiso 1 1 calc R . .
B6 B 0.3380(14) 0.9000(10) 0.2700(6) 0.055(4) Uani 1 1 d . . .
H6 H 0.2969 0.9404 0.2332 0.066 Uiso 1 1 calc R . .
B7 B 0.4237(15) 0.8822(10) 0.3935(7) 0.065(4) Uani 1 1 d . . .
H7 H 0.4383 0.9100 0.4388 0.078 Uiso 1 1 calc R . .
B8 B 0.4739(15) 0.7799(10) 0.3804(7) 0.069(5) Uani 1 1 d . . .
H8 H 0.5204 0.7411 0.4168 0.083 Uiso 1 1 calc R . .
B9 B 0.3691(14) 0.7391(9) 0.3213(7) 0.058(4) Uani 1 1 d . . .
H9 H 0.3472 0.6721 0.3189 0.070 Uiso 1 1 calc R . .
B10 B 0.2569(13) 0.8142(9) 0.2999(7) 0.057(4) Uani 1 1 d . . .
H10 H 0.1600 0.7975 0.2832 0.068 Uiso 1 1 calc R . .
B11 B 0.2917(15) 0.9027(10) 0.3439(7) 0.063(4) Uani 1 1 d . . .
H11 H 0.2174 0.9450 0.3560 0.076 Uiso 1 1 calc R . .
B12 B 0.3098(16) 0.8037(10) 0.3747(7) 0.070(5) Uani 1 1 d . . .
H12 H 0.2480 0.7798 0.4072 0.084 Uiso 1 1 calc R . .
C1 C 0.4913(10) 0.8737(7) 0.2772(5) 0.044(3) Uani 1 1 d . . .
C2 C 0.4335(10) 0.9366(7) 0.3304(5) 0.047(3) Uani 1 1 d . . .
C3 C 0.3273(13) 1.1130(9) 0.3082(6) 0.076(4) Uani 1 1 d . . .
H3A H 0.3466 1.1715 0.3067 0.114 Uiso 1 1 calc R . .
H3B H 0.2716 1.1034 0.3386 0.114 Uiso 1 1 calc R . .
H3C H 0.2878 1.0953 0.2698 0.114 Uiso 1 1 calc R . .
C4 C 0.5496(14) 1.0843(9) 0.4040(6) 0.079(4) Uani 1 1 d . . .
H4A H 0.5713 1.1424 0.4035 0.118 Uiso 1 1 calc R . .
H4B H 0.6239 1.0517 0.4142 0.118 Uiso 1 1 calc R . .
H4C H 0.4916 1.0749 0.4334 0.118 Uiso 1 1 calc R . .
C5 C 0.9120(11) 1.0166(8) 0.2270(6) 0.057(3) Uani 1 1 d . . .
H5A H 0.9696 1.0455 0.2564 0.069 Uiso 1 1 calc R . .
H5B H 0.9348 1.0302 0.1872 0.069 Uiso 1 1 calc R . .
C6 C 0.9237(13) 0.9260(11) 0.2368(8) 0.097(5) Uani 1 1 d . . .
H6A H 0.9245 0.9153 0.2797 0.116 Uiso 1 1 calc R . .
H6B H 1.0043 0.9084 0.2250 0.116 Uiso 1 1 calc R . .
C7 C 0.8356(14) 0.7896(11) 0.2281(10) 0.134(8) Uani 1 1 d . . .
H7A H 0.9200 0.7700 0.2276 0.201 Uiso 1 1 calc R . .
H7B H 0.7797 0.7538 0.2035 0.201 Uiso 1 1 calc R . .
H7C H 0.8133 0.7891 0.2687 0.201 Uiso 1 1 calc R . .
C8 C 0.8561(16) 0.8712(14) 0.1399(8) 0.127(7) Uani 1 1 d . . .
H8A H 0.9388 0.8489 0.1382 0.190 Uiso 1 1 calc R . .
H8B H 0.8525 0.9268 0.1237 0.190 Uiso 1 1 calc R . .
H8C H 0.7962 0.8366 0.1166 0.190 Uiso 1 1 calc R . .
C11 C 0.5905(10) 1.0613(6) 0.2702(4) 0.039(2) Uani 1 1 d . . .
C12 C 0.7154(11) 1.0352(7) 0.2823(5) 0.050(3) Uani 1 1 d . . .
H12A H 0.7532 1.0182 0.3223 0.060 Uiso 1 1 calc R . .
C13 C 0.7831(10) 1.0455(7) 0.2325(5) 0.047(3) Uani 1 1 d . . .
C14 C 0.7166(13) 1.1137(8) 0.1271(6) 0.059(3) Uani 1 1 d . . .
H14A H 0.7927 1.1063 0.1112 0.071 Uiso 1 1 calc R . .
C15 C 0.6197(15) 1.1512(8) 0.0945(6) 0.070(4) Uani 1 1 d . . .
H15A H 0.6320 1.1715 0.0565 0.084 Uiso 1 1 calc R . .
C16 C 0.5014(13) 1.1613(7) 0.1151(5) 0.053(3) Uani 1 1 d . . .
H16A H 0.4362 1.1862 0.0906 0.064 Uiso 1 1 calc R . .
C17 C 0.4833(11) 1.1335(7) 0.1724(5) 0.048(3) Uani 1 1 d . . .
H17A H 0.4047 1.1395 0.1860 0.058 Uiso 1 1 calc R . .
C18 C 0.5791(10) 1.0969(7) 0.2102(5) 0.045(3) Uani 1 1 d . . .
C19 C 0.7002(11) 1.0856(7) 0.1866(5) 0.051(3) Uani 1 1 d . . .
C20 C 0.3992(10) 0.8746(7) 0.0930(4) 0.041(3) Uani 1 1 d . . .
C21 C 0.2817(10) 0.9073(7) 0.0705(5) 0.044(3) Uani 1 1 d . . .
C22 C 0.1878(12) 0.8545(9) 0.0449(6) 0.063(4) Uani 1 1 d . . .
H22A H 0.1103 0.8766 0.0306 0.076 Uiso 1 1 calc R . .
C23 C 0.2084(14) 0.7686(9) 0.0404(6) 0.070(4) Uani 1 1 d . . .
H23A H 0.1467 0.7339 0.0217 0.084 Uiso 1 1 calc R . .
C24 C 0.3207(13) 0.7369(8) 0.0641(6) 0.067(4) Uani 1 1 d . . .
H24A H 0.3315 0.6793 0.0637 0.080 Uiso 1 1 calc R . .
C25 C 0.4191(11) 0.7857(7) 0.0885(5) 0.049(3) Uani 1 1 d . . .
C26 C 0.2543(11) 0.9999(8) 0.0718(6) 0.061(3) Uani 1 1 d . . .
H26A H 0.3155 1.0250 0.1023 0.074 Uiso 1 1 calc R . .
C27 C 0.1263(15) 1.0200(13) 0.0892(9) 0.128(7) Uani 1 1 d . . .
H27A H 0.1164 0.9957 0.1278 0.192 Uiso 1 1 calc R . .
H27B H 0.0640 0.9977 0.0596 0.192 Uiso 1 1 calc R . .
H27C H 0.1166 1.0795 0.0915 0.192 Uiso 1 1 calc R . .
C28 C 0.271(2) 1.0403(9) 0.0134(8) 0.129(8) Uani 1 1 d . . .
H28A H 0.3536 1.0294 0.0028 0.193 Uiso 1 1 calc R . .
H28B H 0.2586 1.0995 0.0168 0.193 Uiso 1 1 calc R . .
H28C H 0.2102 1.0182 -0.0172 0.193 Uiso 1 1 calc R . .
C29 C 0.5452(12) 0.7486(7) 0.1079(6) 0.054(3) Uani 1 1 d . . .
H29A H 0.5883 0.7859 0.1381 0.065 Uiso 1 1 calc R . .
C30 C 0.5390(14) 0.6622(8) 0.1364(6) 0.081(5) Uani 1 1 d . . .
H30A H 0.4915 0.6653 0.1705 0.121 Uiso 1 1 calc R . .
H30B H 0.6223 0.6431 0.1492 0.121 Uiso 1 1 calc R . .
H30C H 0.4992 0.6239 0.1073 0.121 Uiso 1 1 calc R . .
C31 C 0.6208(13) 0.7467(10) 0.0540(6) 0.086(5) Uani 1 1 d . . .
H31A H 0.6239 0.8017 0.0372 0.129 Uiso 1 1 calc R . .
H31B H 0.5819 0.7092 0.0241 0.129 Uiso 1 1 calc R . .
H31C H 0.7043 0.7278 0.0667 0.129 Uiso 1 1 calc R . .
C1' C 0.373(4) 0.541(3) -0.028(2) 0.33(3) Uani 1 1 d D . .
H1'A H 0.2919 0.5591 -0.0399 0.399 Uiso 1 1 calc R . .
C2' C 0.486(6) 0.5673(17) -0.0522(10) 0.27(3) Uani 1 1 d D . .
H2'A H 0.4930 0.6058 -0.0830 0.328 Uiso 1 1 calc R . .
C3' C 0.589(3) 0.522(2) -0.0182(15) 0.170(14) Uani 1 1 d D . .
H3'A H 0.6625 0.5404 -0.0325 0.205 Uiso 1 1 calc R . .

loop_
_atom_site_aniso_label
_atom_site_aniso_U_11
_atom_site_aniso_U_22
_atom_site_aniso_U_33
_atom_site_aniso_U_23
_atom_site_aniso_U_13
_atom_site_aniso_U_12
Yb1 0.0420(3) 0.0249(3) 0.0452(3) -0.0033(2) 0.00401(18) -0.0009(2)
Si1 0.066(2) 0.033(2) 0.054(2) -0.0040(14) 0.0180(16) 0.0014(16)
N1 0.053(6) 0.031(6) 0.080(8) 0.006(5) 0.003(5) 0.005(5)
N2 0.056(6) 0.037(6) 0.054(6) 0.006(5) 0.005(4) -0.007(5)
B3 0.056(9) 0.040(9) 0.072(10) 0.004(7) -0.009(7) -0.005(7)
B4 0.063(10) 0.041(10) 0.079(11) -0.008(7) 0.005(8) -0.001(7)
B5 0.073(10) 0.032(9) 0.055(9) -0.003(6) -0.011(7) -0.003(7)
B6 0.064(10) 0.055(10) 0.047(8) 0.020(7) 0.008(7) -0.002(7)
B7 0.086(12) 0.062(11) 0.046(9) 0.003(7) 0.006(8) -0.021(9)
B8 0.087(12) 0.051(11) 0.063(10) 0.011(8) -0.014(9) -0.012(9)
B9 0.073(11) 0.024(8) 0.075(10) 0.013(7) -0.002(8) -0.002(7)
B10 0.046(8) 0.037(9) 0.088(11) 0.014(7) 0.009(7) -0.002(7)
B11 0.070(10) 0.049(10) 0.076(11) 0.000(8) 0.036(8) -0.010(8)
B12 0.090(12) 0.044(10) 0.080(11) 0.023(8) 0.034(9) -0.003(9)
C1 0.055(7) 0.031(7) 0.046(7) 0.001(5) 0.009(5) 0.003(5)
C2 0.049(7) 0.049(8) 0.044(6) -0.005(6) 0.008(5) 0.000(6)
C3 0.093(10) 0.049(9) 0.094(11) 0.014(7) 0.050(8) 0.030(8)
C4 0.117(12) 0.065(11) 0.057(9) -0.010(7) 0.021(8) -0.005(8)
C5 0.051(8) 0.030(8) 0.090(10) -0.017(6) 0.002(6) -0.001(6)
C6 0.048(9) 0.114(16) 0.123(14) -0.008(11) -0.013(8) 0.015(10)
C7 0.067(11) 0.073(14) 0.26(3) 0.057(15) 0.011(13) 0.028(10)
C8 0.098(14) 0.17(2) 0.114(16) -0.021(14) 0.032(12) 0.026(14)
C11 0.051(7) 0.020(6) 0.047(6) -0.010(5) 0.007(5) -0.009(5)
C12 0.052(8) 0.037(7) 0.058(8) -0.011(5) -0.003(6) -0.016(6)
C13 0.045(7) 0.031(7) 0.064(8) -0.018(5) 0.009(6) -0.012(5)
C14 0.077(10) 0.033(8) 0.071(9) -0.001(6) 0.026(7) -0.012(7)
C15 0.106(12) 0.033(8) 0.075(10) 0.016(7) 0.032(9) -0.002(8)
C16 0.083(9) 0.018(7) 0.060(8) -0.002(5) 0.008(7) 0.002(6)
C17 0.065(8) 0.021(7) 0.059(8) -0.006(5) 0.013(6) -0.007(5)
C18 0.039(7) 0.035(7) 0.062(8) -0.012(5) 0.008(6) 0.002(5)
C19 0.055(7) 0.044(8) 0.056(8) -0.010(5) 0.014(6) -0.010(6)
C20 0.050(7) 0.042(8) 0.028(6) 0.006(5) -0.001(5) -0.006(6)
C21 0.048(7) 0.029(7) 0.055(7) 0.000(5) 0.002(5) -0.008(5)
C22 0.050(8) 0.056(10) 0.081(10) 0.011(7) -0.003(7) 0.007(7)
C23 0.080(10) 0.060(10) 0.070(9) 0.005(7) -0.001(7) -0.030(8)
C24 0.090(11) 0.027(8) 0.082(10) -0.014(6) -0.004(8) -0.014(7)
C25 0.069(8) 0.037(8) 0.040(6) 0.003(5) 0.003(5) 0.000(6)
C26 0.048(8) 0.057(10) 0.077(9) 0.005(7) -0.004(6) 0.006(6)
C27 0.089(13) 0.133(18) 0.162(19) -0.060(15) 0.015(12) 0.024(12)
C28 0.26(3) 0.018(9) 0.114(14) 0.021(8) 0.067(15) 0.019(11)
C29 0.072(9) 0.023(7) 0.067(8) 0.003(5) 0.000(7) 0.007(6)
C30 0.110(12) 0.038(9) 0.089(11) 0.013(7) -0.010(9) 0.029(8)
C31 0.086(11) 0.080(12) 0.093(12) -0.001(9) 0.011(9) 0.008(9)
C1' 0.35(7) 0.37(8) 0.27(7) -0.29(7) -0.01(5) -0.01(5)
C2' 0.36(7) 0.29(5) 0.19(3) -0.20(4) 0.11(5) -0.18(6)
C3' 0.27(4) 0.15(3) 0.09(2) -0.061(17) 0.011(19) -0.09(3)

loop_
_geom_bond_atom_site_label_1
_geom_bond_atom_site_label_2
_geom_bond_distance
_geom_bond_site_symmetry_2
_geom_bond_publ_flag
Yb1 N2 2.140(9) . ?
Yb1 C1 2.413(11) . ?
Yb1 N1 2.457(10) . ?
Yb1 C12 2.567(11) . ?
Yb1 C11 2.573(10) . ?
Yb1 C13 2.591(10) . ?
Yb1 C19 2.652(12) . ?
Yb1 C18 2.662(11) . ?
Si1 C11 1.864(11) . ?
Si1 C3 1.869(13) . ?
Si1 C4 1.889(13) . ?
Si1 C2 1.910(12) . ?
N1 C7 1.440(18) . ?
N1 C6 1.471(17) . ?
N1 C8 1.513(17) . ?
N2 C20 1.392(13) . ?
B3 C1 1.662(17) . ?
B3 C2 1.689(18) . ?
B3 B4 1.74(2) . ?
B3 B8 1.76(2) . ?
B3 B7 1.75(2) . ?
B4 C1 1.690(18) . ?
B4 B5 1.74(2) . ?
B4 B9 1.75(2) . ?
B4 B8 1.78(2) . ?
B5 C1 1.711(17) . ?
B5 B6 1.74(2) . ?
B5 B9 1.742(19) . ?
B5 B10 1.76(2) . ?
B6 C1 1.689(18) . ?
B6 C2 1.710(19) . ?
B6 B11 1.77(2) . ?
B6 B10 1.791(19) . ?
B7 C2 1.667(18) . ?
B7 B11 1.74(2) . ?
B7 B8 1.76(2) . ?
B7 B12 1.77(2) . ?
B8 B9 1.77(2) . ?
B8 B12 1.79(2) . ?
B9 B10 1.73(2) . ?
B9 B12 1.74(2) . ?
B10 B12 1.71(2) . ?
B10 B11 1.74(2) . ?
B11 C2 1.672(17) . ?
B11 B12 1.73(2) . ?
C1 C2 1.719(15) . ?
C5 C13 1.475(15) . ?
C5 C6 1.470(19) . ?
C11 C12 1.403(15) . ?
C11 C18 1.448(15) . ?
C12 C13 1.396(15) . ?
C13 C19 1.437(16) . ?
C14 C15 1.347(17) . ?
C14 C19 1.428(15) . ?
C15 C16 1.402(17) . ?
C16 C17 1.386(15) . ?
C17 C18 1.390(15) . ?
C18 C19 1.462(15) . ?
C20 C21 1.409(14) . ?
C20 C25 1.446(15) . ?
C21 C22 1.392(15) . ?
C21 C26 1.513(17) . ?
C22 C23 1.397(18) . ?
C23 C24 1.363(17) . ?
C24 C25 1.380(16) . ?
C25 C29 1.500(16) . ?
C26 C28 1.480(18) . ?
C26 C27 1.499(18) . ?
C29 C31 1.515(17) . ?
C29 C30 1.527(16) . ?
C1' C2' 1.443(19) . ?
C1' C3' 1.463(19) 3_665 ?
C2' C3' 1.468(19) . ?
C3' C1' 1.463(19) 3_665 ?
